data_4070341
loop_
_publ_author_name
'Varga, Vojtech'
'Pinkas, Ji\<r\'i'
'C\'isa\<rov\'a, Ivana'
'Hor\'a\<cek, Michal'
'Mach, Karel'

_publ_section_title
;
 Pentamethylcyclopentadienylmethyltitanium Silsesquioxanes and Their
 Zwitterionic Complexes with Tris(pentafluorophenyl)borane
;
_journal_issue 24
_journal_name_full Organometallics
_journal_page_first 6944
_journal_paper_doi 10.1021/om9007345
_journal_volume 28
_journal_year 2009
_chemical_compound_source 'synthesized by the authors'
_chemical_formula_moiety 'C67 H90 B F15 O12 Si8 Ti, 0.25(C6 H14)'
_chemical_formula_sum 'C68.5 H93.5 B F15 O12 Si8 Ti'
_chemical_formula_weight 1677.36
_chemical_name_systematic
; 
 ? 
;
_space_group_IT_number 2
_symmetry_cell_setting triclinic
_symmetry_space_group_name_Hall '-P 1'
_symmetry_space_group_name_H-M 'P -1'
_atom_sites_solution_hydrogens difmap
_atom_sites_solution_primary direct
_atom_sites_solution_secondary difmap
_audit_creation_method SHELXL-97
_cell_angle_alpha 104.1142(11)
_cell_angle_beta 92.3741(9)
_cell_angle_gamma 113.0560(11)
_cell_formula_units_Z 2
_cell_length_a 14.5433(3)
_cell_length_b 15.8531(3)
_cell_length_c 19.9883(4)
_cell_measurement_reflns_used 16817
_cell_measurement_temperature 150(2)
_cell_measurement_theta_max 27.5
_cell_measurement_theta_min 1
_cell_volume 4063.61(15)
_computing_cell_refinement 'COLLECT and DENZO'
_computing_data_collection 'COLLECT (Hooft, 1998) and DENZO (Otwinowski & Minor, 1997)'
_computing_data_reduction 'COLLECT and DENZO'
_computing_structure_refinement 'SHELXL-97 (Sheldrick, 1997)'
_computing_structure_solution 'SIR92 (Altomare et al., 1994)'
_diffrn_ambient_temperature 150(2)
_diffrn_detector_area_resol_mean 9.091
_diffrn_measured_fraction_theta_full 0.986
_diffrn_measured_fraction_theta_max 0.986
_diffrn_measurement_device_type 'Nonius KappaCCD area detector'
_diffrn_measurement_method '\f and \w scans to fill the Ewald sphere'
_diffrn_radiation_monochromator graphite
_diffrn_radiation_source 'fine-focus sealed tube'
_diffrn_radiation_type MoK\a
_diffrn_radiation_wavelength 0.71073
_diffrn_reflns_av_R_equivalents 0.0433
_diffrn_reflns_av_sigmaI/netI 0.0463
_diffrn_reflns_limit_h_max 18
_diffrn_reflns_limit_h_min -18
_diffrn_reflns_limit_k_max 20
_diffrn_reflns_limit_k_min -20
_diffrn_reflns_limit_l_max 25
_diffrn_reflns_limit_l_min -25
_diffrn_reflns_number 68319
_diffrn_reflns_theta_full 27.49
_diffrn_reflns_theta_max 27.49
_diffrn_reflns_theta_min 2.03
_diffrn_standards_number 0
_exptl_absorpt_coefficient_mu 0.313
_exptl_absorpt_correction_type none
_exptl_crystal_colour yellow
_exptl_crystal_density_diffrn 1.371
_exptl_crystal_density_method 'not measured'
_exptl_crystal_description plate
_exptl_crystal_F_000 1749
_exptl_crystal_size_max 0.5
_exptl_crystal_size_mid 0.3
_exptl_crystal_size_min 0.075
_refine_diff_density_max 0.877
_refine_diff_density_min -0.593
_refine_diff_density_rms 0.076
_refine_ls_extinction_method none
_refine_ls_goodness_of_fit_ref 1.042
_refine_ls_hydrogen_treatment constr
_refine_ls_matrix_type full
_refine_ls_number_parameters 952
_refine_ls_number_reflns 18362
_refine_ls_number_restraints 0
_refine_ls_restrained_S_all 1.042
_refine_ls_R_factor_all 0.0830
_refine_ls_R_factor_gt 0.0535
_refine_ls_shift/su_max 0.006
_refine_ls_shift/su_mean 0.000
_refine_ls_structure_factor_coef Fsqd
_refine_ls_weighting_details 'calc w=1/[\s^2^(Fo^2^)+(0.0730P)^2^+4.9854P] where P=(Fo^2^+2Fc^2^)/3'
_refine_ls_weighting_scheme calc
_refine_ls_wR_factor_gt 0.1382
_refine_ls_wR_factor_ref 0.1588
_reflns_number_gt 13352
_reflns_number_total 18362
_reflns_threshold_expression I>2\s(I)
_cod_data_source_file om9007345_si_001.cif
_cod_data_source_block 4a
_cod_original_cell_volume 4063.61(14)
_cod_original_formula_sum 'C68.50 H93.50 B F15 O12 Si8 Ti'
_cod_database_code 4070341

loop_
_symmetry_equiv_pos_as_xyz
'x, y, z'
'-x, -y, -z'

loop_
_atom_site_label
_atom_site_type_symbol
_atom_site_fract_x
_atom_site_fract_y
_atom_site_fract_z
_atom_site_U_iso_or_equiv
_atom_site_adp_type
_atom_site_occupancy
_atom_site_symmetry_multiplicity
_atom_site_calc_flag
_atom_site_refinement_flags
_atom_site_disorder_assembly
_atom_site_disorder_group
Ti1 Ti 0.10980(4) 0.12778(3) 0.31097(3) 0.02308(12) Uani 1 1 d . . .
Si1 Si 0.22194(6) 0.07992(5) 0.16993(4) 0.02391(17) Uani 1 1 d . . .
Si2 Si 0.19238(6) -0.13438(5) 0.11638(4) 0.02527(17) Uani 1 1 d . . .
Si3 Si 0.07378(6) -0.27538(5) 0.20097(4) 0.02681(18) Uani 1 1 d . . .
Si4 Si 0.24575(6) -0.13798(5) 0.32423(4) 0.02254(16) Uani 1 1 d . . .
Si5 Si 0.28333(6) 0.07923(5) 0.38341(4) 0.02047(16) Uani 1 1 d . D .
Si6 Si 0.41772(6) 0.12870(5) 0.26718(4) 0.02249(16) Uani 1 1 d . . .
Si7 Si 0.38936(6) -0.08205(5) 0.21549(4) 0.02307(16) Uani 1 1 d . . .
Si8 Si -0.16461(6) -0.35584(6) 0.17544(5) 0.03031(19) Uani 1 1 d . . .
O1 O 0.15451(15) 0.10528(14) 0.22888(10) 0.0280(4) Uani 1 1 d . . .
O2 O 0.18640(15) 0.10528(13) 0.37164(11) 0.0264(4) Uani 1 1 d . . .
O3 O 0.17835(16) -0.03563(14) 0.14329(11) 0.0301(5) Uani 1 1 d . . .
O4 O 0.10833(16) -0.21472(15) 0.14475(12) 0.0334(5) Uani 1 1 d . . .
O5 O 0.13686(16) -0.20895(14) 0.27733(11) 0.0322(5) Uani 1 1 d . . .
O6 O 0.24172(15) -0.03550(13) 0.35656(10) 0.0268(4) Uani 1 1 d . . .
O7 O 0.30532(16) -0.11681(14) 0.14704(11) 0.0300(4) Uani 1 1 d . . .
O8 O 0.33392(16) -0.12516(14) 0.27573(11) 0.0303(5) Uani 1 1 d . . .
O9 O 0.43943(15) 0.03348(14) 0.24339(11) 0.0290(4) Uani 1 1 d . . .
O10 O 0.33875(15) 0.12491(14) 0.20548(11) 0.0280(4) Uani 1 1 d . . .
O11 O 0.36680(16) 0.12874(14) 0.33790(11) 0.0295(4) Uani 1 1 d . . .
O12 O -0.04350(16) -0.30024(16) 0.20623(13) 0.0389(5) Uani 1 1 d . . .
B1 B 0.2349(3) 0.4156(2) 0.37675(18) 0.0253(7) Uani 1 1 d . . .
C1 C -0.0294(2) 0.0799(2) 0.37277(17) 0.0302(6) Uani 1 1 d . . .
C2 C -0.0484(2) 0.1359(2) 0.33273(18) 0.0340(7) Uani 1 1 d . . .
C3 C -0.0569(2) 0.0893(2) 0.26093(18) 0.0344(7) Uani 1 1 d . . .
C4 C -0.0453(2) 0.0035(2) 0.25614(17) 0.0319(7) Uani 1 1 d . . .
C5 C -0.0279(2) -0.0022(2) 0.32514(17) 0.0296(6) Uani 1 1 d . . .
C6 C -0.0138(3) 0.1019(2) 0.45072(18) 0.0412(8) Uani 1 1 d . . .
H6A H -0.0699 0.0544 0.4651 0.062 Uiso 1 1 calc R . .
H6B H -0.0111 0.1657 0.4716 0.062 Uiso 1 1 calc R . .
H6C H 0.0499 0.1001 0.4665 0.062 Uiso 1 1 calc R . .
C7 C -0.0707(3) 0.2221(2) 0.3604(2) 0.0456(9) Uani 1 1 d . . .
H7A H -0.0414 0.2682 0.3340 0.068 Uiso 1 1 calc R . .
H7B H -0.0413 0.2518 0.4098 0.068 Uiso 1 1 calc R . .
H7C H -0.1441 0.2023 0.3555 0.068 Uiso 1 1 calc R . .
C8 C -0.0780(3) 0.1237(3) 0.2006(2) 0.0488(9) Uani 1 1 d . . .
H8A H -0.0705 0.0837 0.1572 0.073 Uiso 1 1 calc R . .
H8B H -0.0300 0.1902 0.2079 0.073 Uiso 1 1 calc R . .
H8C H -0.1471 0.1195 0.1976 0.073 Uiso 1 1 calc R . .
C9 C -0.0546(3) -0.0696(2) 0.18957(18) 0.0404(8) Uani 1 1 d . . .
H9A H -0.1262 -0.1099 0.1713 0.061 Uiso 1 1 calc R . .
H9B H -0.0210 -0.1095 0.1986 0.061 Uiso 1 1 calc R . .
H9C H -0.0225 -0.0373 0.1553 0.061 Uiso 1 1 calc R . .
C10 C -0.0132(3) -0.0817(2) 0.34617(18) 0.0353(7) Uani 1 1 d . . .
H10A H 0.0411 -0.0544 0.3861 0.053 Uiso 1 1 calc R . .
H10B H 0.0048 -0.1199 0.3069 0.053 Uiso 1 1 calc R . .
H10C H -0.0761 -0.1225 0.3591 0.053 Uiso 1 1 calc R . .
C11 C 0.2115(3) 0.1312(2) 0.09777(17) 0.0400(8) Uani 1 1 d . A .
H11 H 0.2665 0.1292 0.0698 0.048 Uiso 1 1 calc R . .
C12 C 0.1131(3) 0.0808(3) 0.0482(2) 0.0552(10) Uani 1 1 d . . .
H12A H 0.0562 0.0608 0.0732 0.066 Uiso 1 1 d R A .
H12B H 0.1119 0.0251 0.0139 0.066 Uiso 1 1 d R . .
C13 C 0.1188(6) 0.1538(5) 0.0082(4) 0.0593(16) Uiso 0.65 1 d P A 1
H13A H 0.1612 0.1587 -0.0281 0.071 Uiso 0.65 1 d PR A 1
H13B H 0.0501 0.1369 -0.0123 0.071 Uiso 0.65 1 d PR A 1
C132 C 0.0908(11) 0.1604(10) 0.0286(8) 0.0593(16) Uiso 0.35 1 d P A 2
H13C H 0.0361 0.1705 0.0524 0.071 Uiso 0.35 1 calc PR A 2
H13D H 0.0713 0.1445 -0.0224 0.071 Uiso 0.35 1 calc PR A 2
C14 C 0.1484(6) 0.2436(5) 0.0668(4) 0.0619(18) Uiso 0.65 1 d P A 1
H14A H 0.0887 0.2465 0.0876 0.074 Uiso 0.65 1 calc PR A 1
H14B H 0.1814 0.3009 0.0505 0.074 Uiso 0.65 1 calc PR A 1
C142 C 0.1974(9) 0.2536(8) 0.0559(6) 0.045(2) Uiso 0.35 1 d P A 2
H14C H 0.2471 0.2535 0.0236 0.053 Uiso 0.35 1 calc PR A 2
H14D H 0.1886 0.3140 0.0644 0.053 Uiso 0.35 1 calc PR A 2
C15 C 0.2244(5) 0.2360(3) 0.1208(2) 0.0760(16) Uani 1 1 d . . .
H15A H 0.2930 0.2792 0.1195 0.091 Uiso 1 1 d R A .
H15B H 0.2095 0.2519 0.1679 0.091 Uiso 1 1 d R . .
C16 C 0.1775(3) -0.1724(3) 0.02069(17) 0.0414(8) Uani 1 1 d . B .
H16 H 0.1071 -0.1851 0.0018 0.050 Uiso 1 1 calc R . .
C17 C 0.2519(4) -0.0973(3) -0.0105(2) 0.0616(12) Uani 1 1 d . . .
H17A H 0.2170 -0.0705 -0.0356 0.074 Uiso 1 1 d R B .
H17B H 0.3004 -0.0459 0.0275 0.074 Uiso 1 1 d R . .
C18 C 0.3073(7) -0.1443(6) -0.0592(4) 0.060(2) Uiso 0.60 1 d P B 1
H18A H 0.3718 -0.1368 -0.0347 0.073 Uiso 0.60 1 calc PR B 1
H18B H 0.3201 -0.1195 -0.1003 0.073 Uiso 0.60 1 calc PR B 1
C182 C 0.2629(9) -0.1622(7) -0.0787(5) 0.044(2) Uiso 0.40 1 d P B 2
H18C H 0.2009 -0.1893 -0.1135 0.053 Uiso 0.40 1 calc PR B 2
H18D H 0.3212 -0.1260 -0.0991 0.053 Uiso 0.40 1 calc PR B 2
C19 C 0.2233(6) -0.2540(5) -0.0800(4) 0.0547(17) Uiso 0.60 1 d P B 1
H19A H 0.1646 -0.2638 -0.1127 0.066 Uiso 0.60 1 calc PR B 1
H19B H 0.2524 -0.2994 -0.1011 0.066 Uiso 0.60 1 calc PR B 1
C192 C 0.2788(12) -0.2375(10) -0.0570(8) 0.075(3) Uiso 0.40 1 d P B 2
H19C H 0.3472 -0.2136 -0.0303 0.090 Uiso 0.40 1 calc PR B 2
H19D H 0.2683 -0.2926 -0.0974 0.090 Uiso 0.40 1 calc PR B 2
C20 C 0.1946(4) -0.2638(3) -0.0096(2) 0.0572(11) Uani 1 1 d . . .
H20A H 0.1342 -0.3214 -0.0138 0.069 Uiso 1 1 d R B .
H20B H 0.2498 -0.2638 0.0193 0.069 Uiso 1 1 d R . .
C21 C 0.0963(3) -0.3853(2) 0.17573(17) 0.0343(7) Uani 1 1 d . C .
H21 H 0.0709 -0.4211 0.2108 0.041 Uiso 1 1 calc R . .
C22 C 0.0440(3) -0.4547(2) 0.10321(19) 0.0439(8) Uani 1 1 d . . .
H22A H 0.0323 -0.4201 0.0723 0.053 Uiso 1 1 d R C .
H22B H -0.0205 -0.5036 0.1062 0.053 Uiso 1 1 d R . .
C23 C 0.1167(6) -0.5008(5) 0.0764(4) 0.0519(17) Uiso 0.60 1 d P C 1
H23A H 0.0811 -0.5713 0.0632 0.062 Uiso 0.60 1 calc PR C 1
H23B H 0.1425 -0.4814 0.0350 0.062 Uiso 0.60 1 calc PR C 1
C232 C 0.0900(7) -0.5280(6) 0.0942(5) 0.0341(18) Uiso 0.40 1 d P C 2
H23C H 0.0895 -0.5568 0.0443 0.041 Uiso 0.40 1 calc PR C 2
H23D H 0.0528 -0.5794 0.1155 0.041 Uiso 0.40 1 calc PR C 2
C24 C 0.2007(3) -0.4673(3) 0.1335(3) 0.0617(12) Uani 1 1 d . . .
H24A H 0.2634 -0.4616 0.1159 0.074 Uiso 1 1 d R C .
H24B H 0.1855 -0.5110 0.1622 0.074 Uiso 1 1 d R . .
C25 C 0.2074(3) -0.3693(3) 0.1749(2) 0.0554(11) Uani 1 1 d . C .
H25A H 0.2423 -0.3198 0.1514 0.066 Uiso 1 1 calc R . .
H25B H 0.2437 -0.3497 0.2229 0.066 Uiso 1 1 calc R . .
C26 C 0.2738(2) -0.1850(2) 0.39459(16) 0.0300(6) Uani 1 1 d . . .
H26 H 0.2687 -0.2508 0.3726 0.036 Uiso 1 1 calc R . .
C27 C 0.2040(3) -0.1913(3) 0.45027(19) 0.0432(8) Uani 1 1 d . . .
H27A H 0.1421 -0.2517 0.4351 0.052 Uiso 1 1 calc R . .
H27B H 0.1843 -0.1370 0.4597 0.052 Uiso 1 1 calc R . .
C28 C 0.2667(3) -0.1880(3) 0.5156(2) 0.0554(10) Uani 1 1 d . . .
H28A H 0.2612 -0.1422 0.5572 0.067 Uiso 1 1 calc R . .
H28B H 0.2416 -0.2519 0.5236 0.067 Uiso 1 1 calc R . .
C29 C 0.3738(4) -0.1570(4) 0.5033(2) 0.0701(14) Uani 1 1 d . . .
H29A H 0.3944 -0.2107 0.4975 0.084 Uiso 1 1 calc R . .
H29B H 0.4191 -0.1037 0.5434 0.084 Uiso 1 1 calc R . .
C30 C 0.3804(3) -0.1250(3) 0.43728(18) 0.0394(8) Uani 1 1 d . . .
H30A H 0.4322 -0.1383 0.4116 0.047 Uiso 1 1 calc R . .
H30B H 0.3970 -0.0558 0.4483 0.047 Uiso 1 1 calc R . .
C31 C 0.3380(2) 0.1252(2) 0.47641(15) 0.0286(6) Uani 1 1 d . . .
H31 H 0.3927 0.1046 0.4809 0.034 Uiso 1 1 d R D .
C32 C 0.3851(4) 0.2330(3) 0.5060(2) 0.0373(11) Uiso 0.80 1 d P D 1
H32A H 0.3454 0.2618 0.4859 0.045 Uiso 0.80 1 calc PR D 1
H32B H 0.4555 0.2609 0.4966 0.045 Uiso 0.80 1 calc PR D 1
C322 C 0.3505(14) 0.2349(11) 0.5072(8) 0.025(3) Uiso 0.20 1 d P D 2
H32C H 0.4035 0.2798 0.4878 0.030 Uiso 0.20 1 calc PR D 2
H32D H 0.2861 0.2409 0.4990 0.030 Uiso 0.20 1 calc PR D 2
C33 C 0.3823(4) 0.2484(3) 0.5840(2) 0.0596(12) Uani 1 1 d . . .
H33A H 0.3878 0.3123 0.6059 0.072 Uiso 1 1 d R D .
H33B H 0.4376 0.2400 0.6061 0.072 Uiso 1 1 d R . .
C34 C 0.2827(5) 0.1721(4) 0.5890(3) 0.0526(15) Uiso 0.70 1 d P D 1
H34A H 0.2277 0.1936 0.5860 0.063 Uiso 0.70 1 calc PR D 1
H34B H 0.2861 0.1557 0.6335 0.063 Uiso 0.70 1 calc PR D 1
C342 C 0.3166(12) 0.1584(10) 0.5981(8) 0.053(3) Uiso 0.30 1 d P D 2
H34C H 0.2653 0.1680 0.6264 0.063 Uiso 0.30 1 calc PR D 2
H34D H 0.3572 0.1354 0.6238 0.063 Uiso 0.30 1 calc PR D 2
C35 C 0.2652(3) 0.0860(3) 0.52664(18) 0.0470(9) Uani 1 1 d . D .
H35A H 0.2803 0.0389 0.5423 0.056 Uiso 1 1 d R . .
H35B H 0.1957 0.0564 0.5034 0.056 Uiso 1 1 d R . .
C36 C 0.5371(2) 0.2350(2) 0.28366(15) 0.0256(6) Uani 1 1 d . . .
H36 H 0.5210 0.2923 0.2943 0.031 Uiso 1 1 calc R . .
C37 C 0.5988(3) 0.2394(3) 0.22233(18) 0.0413(8) Uani 1 1 d . . .
H37A H 0.5756 0.1753 0.1885 0.050 Uiso 1 1 calc R . .
H37B H 0.5909 0.2839 0.1978 0.050 Uiso 1 1 calc R . .
C38 C 0.7091(3) 0.2749(4) 0.2547(2) 0.0679(13) Uani 1 1 d . . .
H38A H 0.7311 0.2220 0.2437 0.081 Uiso 1 1 calc R . .
H38B H 0.7533 0.3265 0.2360 0.081 Uiso 1 1 calc R . .
C39 C 0.7153(3) 0.3117(2) 0.33242(19) 0.0403(8) Uani 1 1 d . . .
H39A H 0.7258 0.3795 0.3462 0.048 Uiso 1 1 calc R . .
H39B H 0.7707 0.3051 0.3580 0.048 Uiso 1 1 calc R . .
C40 C 0.6120(2) 0.2471(2) 0.34582(17) 0.0330(7) Uani 1 1 d . . .
H40A H 0.5958 0.2773 0.3905 0.040 Uiso 1 1 calc R . .
H40B H 0.6104 0.1845 0.3472 0.040 Uiso 1 1 calc R . .
C41 C 0.4902(2) -0.1224(2) 0.19515(18) 0.0338(7) Uani 1 1 d . E .
H41 H 0.4587 -0.1939 0.1794 0.041 Uiso 1 1 calc R . .
C42 C 0.5483(3) -0.0867(3) 0.1379(2) 0.0541(10) Uani 1 1 d . E .
H42A H 0.5121 -0.1283 0.0909 0.065 Uiso 1 1 calc R . .
H42B H 0.5581 -0.0203 0.1413 0.065 Uiso 1 1 calc R . .
C43 C 0.6491(4) -0.0921(4) 0.1527(3) 0.0842(17) Uani 1 1 d . . .
H43A H 0.6495 -0.1486 0.1205 0.101 Uiso 1 1 d R E .
H43B H 0.7031 -0.0365 0.1457 0.101 Uiso 1 1 d R . .
C44 C 0.6667(8) -0.0920(8) 0.2253(6) 0.086(3) Uiso 0.60 1 d P E 1
H44A H 0.7283 -0.0353 0.2509 0.103 Uiso 0.60 1 calc PR E 1
H44B H 0.6757 -0.1501 0.2274 0.103 Uiso 0.60 1 calc PR E 1
C442 C 0.6757(9) -0.0444(9) 0.2371(6) 0.055(3) Uiso 0.40 1 d P E 2
H44C H 0.7260 -0.0617 0.2584 0.065 Uiso 0.40 1 calc PR E 2
H44D H 0.7009 0.0260 0.2497 0.065 Uiso 0.40 1 calc PR E 2
C45 C 0.5734(3) -0.0899(3) 0.2580(2) 0.0493(9) Uani 1 1 d . . .
H45A H 0.5530 -0.1318 0.2879 0.059 Uiso 1 1 d R E .
H45B H 0.5889 -0.0250 0.2852 0.059 Uiso 1 1 d R . .
C46 C -0.2319(3) -0.2971(3) 0.2331(2) 0.0536(10) Uani 1 1 d . . .
H46A H -0.2197 -0.3009 0.2806 0.080 Uiso 1 1 calc R . .
H46B H -0.3046 -0.3293 0.2157 0.080 Uiso 1 1 calc R . .
H46C H -0.2070 -0.2298 0.2335 0.080 Uiso 1 1 calc R . .
C47 C -0.2133(3) -0.4823(3) 0.1755(3) 0.0638(12) Uani 1 1 d . . .
H47A H -0.1792 -0.5147 0.1445 0.096 Uiso 1 1 calc R . .
H47B H -0.2862 -0.5136 0.1589 0.096 Uiso 1 1 calc R . .
H47C H -0.2001 -0.4858 0.2230 0.096 Uiso 1 1 calc R . .
C48 C -0.1811(4) -0.3454(4) 0.0861(2) 0.0658(12) Uani 1 1 d . . .
H48A H -0.1512 -0.2777 0.0873 0.099 Uiso 1 1 calc R . .
H48B H -0.2533 -0.3735 0.0676 0.099 Uiso 1 1 calc R . .
H48C H -0.1474 -0.3792 0.0561 0.099 Uiso 1 1 calc R . .
C49 C 0.1888(2) 0.2961(2) 0.34531(17) 0.0293(6) Uani 1 1 d . . .
H49A H 0.1606 0.2730 0.2947 0.035 Uiso 1 1 d R . .
H49B H 0.1389 0.2727 0.3695 0.035 Uiso 1 1 d R . .
H49C H 0.2411 0.2723 0.3536 0.035 Uiso 1 1 d R . .
C50 C 0.3164(2) 0.4659(2) 0.32849(16) 0.0281(6) Uani 1 1 d . . .
C51 C 0.3409(2) 0.5602(2) 0.32925(19) 0.0355(7) Uani 1 1 d . . .
C52 C 0.4012(3) 0.6064(2) 0.2870(2) 0.0432(9) Uani 1 1 d . . .
C53 C 0.4431(3) 0.5587(3) 0.2403(2) 0.0483(9) Uani 1 1 d . . .
C54 C 0.4251(3) 0.4666(3) 0.23844(18) 0.0441(8) Uani 1 1 d . . .
C55 C 0.3640(2) 0.4227(2) 0.28209(16) 0.0328(7) Uani 1 1 d . . .
C56 C 0.1401(2) 0.44743(19) 0.36818(16) 0.0274(6) Uani 1 1 d . . .
C57 C 0.0820(2) 0.4200(2) 0.30340(18) 0.0327(7) Uani 1 1 d . . .
C58 C 0.0020(2) 0.4442(2) 0.2913(2) 0.0398(8) Uani 1 1 d . . .
C59 C -0.0219(3) 0.4996(2) 0.3449(2) 0.0437(9) Uani 1 1 d . . .
C60 C 0.0339(3) 0.5303(2) 0.4097(2) 0.0401(8) Uani 1 1 d . . .
C61 C 0.1127(2) 0.5048(2) 0.42045(18) 0.0334(7) Uani 1 1 d . . .
C62 C 0.2820(2) 0.4424(2) 0.45925(16) 0.0294(6) Uani 1 1 d . . .
C63 C 0.3772(2) 0.5106(2) 0.49159(17) 0.0318(7) Uani 1 1 d . . .
C64 C 0.4140(3) 0.5311(2) 0.56146(17) 0.0364(7) Uani 1 1 d . . .
C65 C 0.3549(3) 0.4819(3) 0.60297(17) 0.0411(8) Uani 1 1 d . . .
C66 C 0.2608(3) 0.4141(3) 0.57449(18) 0.0393(8) Uani 1 1 d . . .
C67 C 0.2260(3) 0.3964(2) 0.50482(17) 0.0343(7) Uani 1 1 d . . .
C68 C 0.5156(11) 0.3196(10) 0.0242(8) 0.112(4) Uiso 0.50 1 d P . .
H68A H 0.5449 0.3492 0.0725 0.167 Uiso 0.50 1 d PR F .
H68B H 0.5575 0.2921 0.0001 0.167 Uiso 0.50 1 d PR . .
H68C H 0.4493 0.2703 0.0206 0.167 Uiso 0.50 1 d PR . .
C69 C 0.5298(19) 0.3916(16) -0.0098(12) 0.093(6) Uiso 0.30 1 d P F 1
H69A H 0.6020 0.4173 -0.0154 0.112 Uiso 0.30 1 calc PR F 1
H69B H 0.4911 0.3578 -0.0575 0.112 Uiso 0.30 1 calc PR F 1
C692 C 0.474(2) 0.3768(18) 0.0001(14) 0.069(6) Uiso 0.20 1 d P F 2
H69C H 0.4627 0.3525 -0.0515 0.083 Uiso 0.20 1 calc PR F 2
H69D H 0.4053 0.3571 0.0137 0.083 Uiso 0.20 1 calc PR F 2
C70 C 0.5082(9) 0.4691(8) 0.0130(6) 0.080(3) Uiso 0.50 1 d P . .
H70A H 0.4475 0.4437 0.0352 0.095 Uiso 0.50 1 calc PR F 1
H70B H 0.5636 0.5106 0.0524 0.095 Uiso 0.50 1 calc PR F 1
F1 F 0.35292(15) 0.33236(13) 0.27735(10) 0.0419(5) Uani 1 1 d . . .
F2 F 0.46928(19) 0.41945(19) 0.19515(12) 0.0663(7) Uani 1 1 d . . .
F3 F 0.50225(19) 0.6024(2) 0.19817(14) 0.0730(8) Uani 1 1 d . . .
F4 F 0.41991(17) 0.69767(15) 0.29058(14) 0.0613(7) Uani 1 1 d . . .
F5 F 0.30587(15) 0.61348(13) 0.37615(12) 0.0476(5) Uani 1 1 d . . .
F6 F 0.10163(15) 0.36579(13) 0.24673(10) 0.0397(4) Uani 1 1 d . . .
F7 F -0.05099(16) 0.41264(16) 0.22613(13) 0.0545(6) Uani 1 1 d . . .
F8 F -0.09841(17) 0.52418(17) 0.33427(15) 0.0640(7) Uani 1 1 d . . .
F9 F 0.01224(18) 0.58659(15) 0.46319(13) 0.0560(6) Uani 1 1 d . . .
F10 F 0.16469(16) 0.54177(14) 0.48572(10) 0.0432(5) Uani 1 1 d . . .
F11 F 0.44150(14) 0.56279(13) 0.45544(10) 0.0375(4) Uani 1 1 d . . .
F12 F 0.50771(16) 0.59908(15) 0.58870(10) 0.0478(5) Uani 1 1 d . . .
F13 F 0.38994(19) 0.50060(17) 0.67036(10) 0.0562(6) Uani 1 1 d . . .
F14 F 0.20102(19) 0.36409(17) 0.61368(11) 0.0544(6) Uani 1 1 d . . .
F15 F 0.12886(15) 0.33145(14) 0.48179(11) 0.0441(5) Uani 1 1 d . . .

loop_
_atom_site_aniso_label
_atom_site_aniso_U_11
_atom_site_aniso_U_22
_atom_site_aniso_U_33
_atom_site_aniso_U_23
_atom_site_aniso_U_13
_atom_site_aniso_U_12
Ti1 0.0206(3) 0.0205(2) 0.0310(3) 0.0080(2) 0.0070(2) 0.0108(2)
Si1 0.0274(4) 0.0249(4) 0.0238(4) 0.0093(3) 0.0058(3) 0.0138(3)
Si2 0.0285(4) 0.0237(4) 0.0242(4) 0.0050(3) 0.0050(3) 0.0123(3)
Si3 0.0224(4) 0.0206(4) 0.0342(4) 0.0055(3) 0.0038(3) 0.0070(3)
Si4 0.0234(4) 0.0187(3) 0.0275(4) 0.0085(3) 0.0065(3) 0.0094(3)
Si5 0.0216(4) 0.0182(3) 0.0225(4) 0.0071(3) 0.0063(3) 0.0082(3)
Si6 0.0220(4) 0.0205(3) 0.0268(4) 0.0089(3) 0.0089(3) 0.0089(3)
Si7 0.0219(4) 0.0217(4) 0.0278(4) 0.0067(3) 0.0074(3) 0.0110(3)
Si8 0.0241(4) 0.0297(4) 0.0346(5) 0.0113(3) 0.0017(3) 0.0076(3)
O1 0.0269(11) 0.0282(10) 0.0309(11) 0.0072(8) 0.0071(9) 0.0138(9)
O2 0.0251(11) 0.0226(9) 0.0349(11) 0.0084(8) 0.0057(9) 0.0130(8)
O3 0.0325(12) 0.0248(10) 0.0360(12) 0.0075(9) 0.0079(9) 0.0153(9)
O4 0.0305(12) 0.0275(10) 0.0415(13) 0.0125(9) 0.0061(10) 0.0096(9)
O5 0.0268(11) 0.0270(10) 0.0360(12) 0.0027(9) 0.0049(9) 0.0079(9)
O6 0.0279(11) 0.0195(9) 0.0339(11) 0.0082(8) 0.0058(9) 0.0103(8)
O7 0.0294(11) 0.0311(11) 0.0301(11) 0.0059(9) 0.0038(9) 0.0150(9)
O8 0.0311(12) 0.0313(11) 0.0345(11) 0.0139(9) 0.0121(9) 0.0157(9)
O9 0.0259(11) 0.0237(10) 0.0378(12) 0.0066(9) 0.0071(9) 0.0117(9)
O10 0.0245(11) 0.0315(10) 0.0322(11) 0.0139(9) 0.0066(9) 0.0127(9)
O11 0.0302(12) 0.0266(10) 0.0306(11) 0.0099(8) 0.0123(9) 0.0087(9)
O12 0.0221(11) 0.0377(12) 0.0493(14) 0.0088(10) 0.0051(10) 0.0066(10)
B1 0.0262(17) 0.0205(14) 0.0318(17) 0.0089(13) 0.0066(14) 0.0112(13)
C1 0.0226(15) 0.0258(14) 0.0428(18) 0.0095(13) 0.0131(13) 0.0098(12)
C2 0.0210(15) 0.0279(15) 0.057(2) 0.0133(14) 0.0122(14) 0.0124(13)
C3 0.0188(15) 0.0339(16) 0.052(2) 0.0155(15) 0.0046(14) 0.0103(13)
C4 0.0217(15) 0.0294(15) 0.0418(18) 0.0093(13) 0.0053(13) 0.0080(12)
C5 0.0201(15) 0.0229(13) 0.0435(18) 0.0086(12) 0.0083(13) 0.0066(11)
C6 0.041(2) 0.0375(17) 0.048(2) 0.0162(15) 0.0228(17) 0.0145(15)
C7 0.0318(18) 0.0347(17) 0.078(3) 0.0167(17) 0.0219(18) 0.0204(15)
C8 0.0312(19) 0.054(2) 0.064(3) 0.0269(19) -0.0014(17) 0.0160(17)
C9 0.0309(18) 0.0334(17) 0.0439(19) 0.0034(14) 0.0023(15) 0.0046(14)
C10 0.0324(17) 0.0254(15) 0.050(2) 0.0134(14) 0.0102(15) 0.0114(13)
C11 0.053(2) 0.0399(18) 0.0334(17) 0.0168(14) 0.0042(16) 0.0227(17)
C12 0.062(3) 0.056(2) 0.047(2) 0.0169(19) -0.005(2) 0.024(2)
C15 0.133(5) 0.043(2) 0.050(2) 0.0186(19) -0.009(3) 0.033(3)
C16 0.045(2) 0.051(2) 0.0263(16) 0.0015(14) 0.0017(15) 0.0234(17)
C17 0.112(4) 0.058(2) 0.036(2) 0.0216(18) 0.031(2) 0.050(3)
C20 0.079(3) 0.0352(19) 0.041(2) -0.0044(16) 0.018(2) 0.015(2)
C21 0.0417(19) 0.0259(15) 0.0336(17) 0.0065(13) 0.0026(14) 0.0136(14)
C22 0.046(2) 0.0330(17) 0.046(2) -0.0031(15) -0.0043(17) 0.0185(16)
C24 0.059(3) 0.045(2) 0.082(3) 0.001(2) 0.003(2) 0.034(2)
C25 0.048(2) 0.042(2) 0.074(3) -0.0038(19) -0.012(2) 0.0301(19)
C26 0.0385(18) 0.0269(14) 0.0336(16) 0.0155(12) 0.0117(14) 0.0182(13)
C27 0.043(2) 0.050(2) 0.047(2) 0.0297(17) 0.0196(17) 0.0198(17)
C28 0.060(3) 0.074(3) 0.049(2) 0.040(2) 0.020(2) 0.031(2)
C29 0.057(3) 0.112(4) 0.053(3) 0.048(3) 0.010(2) 0.033(3)
C30 0.0366(19) 0.053(2) 0.0423(19) 0.0266(16) 0.0095(15) 0.0240(16)
C31 0.0279(16) 0.0279(14) 0.0274(15) 0.0065(12) 0.0044(12) 0.0098(12)
C33 0.090(3) 0.045(2) 0.036(2) -0.0040(16) -0.009(2) 0.031(2)
C35 0.053(2) 0.048(2) 0.0305(18) 0.0153(15) 0.0090(16) 0.0081(18)
C36 0.0258(15) 0.0238(13) 0.0302(15) 0.0122(11) 0.0092(12) 0.0100(12)
C37 0.0330(18) 0.0468(19) 0.0360(18) 0.0163(15) 0.0139(15) 0.0048(15)
C38 0.032(2) 0.094(3) 0.054(3) 0.009(2) 0.0147(19) 0.009(2)
C39 0.0296(18) 0.0389(18) 0.052(2) 0.0124(16) 0.0063(16) 0.0144(15)
C40 0.0316(17) 0.0317(15) 0.0341(16) 0.0112(13) 0.0026(13) 0.0105(13)
C41 0.0274(16) 0.0290(15) 0.0491(19) 0.0108(14) 0.0133(14) 0.0155(13)
C42 0.049(2) 0.065(3) 0.059(2) 0.020(2) 0.031(2) 0.031(2)
C43 0.043(3) 0.089(4) 0.119(5) 0.021(3) 0.042(3) 0.028(3)
C45 0.033(2) 0.053(2) 0.072(3) 0.027(2) 0.0083(18) 0.0239(18)
C46 0.033(2) 0.054(2) 0.068(3) 0.014(2) 0.0165(19) 0.0134(18)
C47 0.040(2) 0.036(2) 0.108(4) 0.030(2) -0.003(2) 0.0031(17)
C48 0.083(3) 0.074(3) 0.034(2) 0.013(2) -0.002(2) 0.030(3)
C49 0.0290(16) 0.0223(13) 0.0396(17) 0.0096(12) 0.0097(13) 0.0127(12)
C50 0.0232(15) 0.0292(14) 0.0331(16) 0.0103(12) 0.0018(12) 0.0116(12)
C51 0.0268(16) 0.0313(16) 0.051(2) 0.0173(14) 0.0035(14) 0.0113(13)
C52 0.0289(18) 0.0385(18) 0.061(2) 0.0306(17) -0.0041(16) 0.0044(15)
C53 0.0302(19) 0.062(2) 0.045(2) 0.0325(19) 0.0032(16) 0.0020(17)
C54 0.0324(19) 0.058(2) 0.0343(18) 0.0088(16) 0.0082(15) 0.0133(17)
C55 0.0301(17) 0.0338(16) 0.0321(16) 0.0089(13) 0.0038(13) 0.0112(13)
C56 0.0242(15) 0.0205(13) 0.0400(17) 0.0129(12) 0.0076(13) 0.0091(11)
C57 0.0302(17) 0.0244(14) 0.0459(18) 0.0141(13) 0.0064(14) 0.0111(13)
C58 0.0262(17) 0.0356(17) 0.061(2) 0.0256(16) 0.0009(16) 0.0096(14)
C59 0.0254(17) 0.0381(18) 0.083(3) 0.0338(19) 0.0175(18) 0.0184(15)
C60 0.0389(19) 0.0329(16) 0.063(2) 0.0231(16) 0.0250(18) 0.0224(15)
C61 0.0351(18) 0.0279(15) 0.0465(19) 0.0179(14) 0.0141(15) 0.0174(14)
C62 0.0324(17) 0.0269(14) 0.0356(16) 0.0089(12) 0.0072(13) 0.0190(13)
C63 0.0343(18) 0.0276(15) 0.0380(17) 0.0068(13) 0.0070(14) 0.0186(13)
C64 0.0391(19) 0.0342(16) 0.0364(17) 0.0013(14) 0.0000(15) 0.0213(15)
C65 0.055(2) 0.048(2) 0.0328(17) 0.0083(15) 0.0049(16) 0.0361(19)
C66 0.051(2) 0.0447(19) 0.0387(18) 0.0189(15) 0.0178(16) 0.0315(18)
C67 0.0345(18) 0.0313(15) 0.0406(18) 0.0125(13) 0.0092(14) 0.0154(14)
F1 0.0441(12) 0.0357(10) 0.0473(11) 0.0048(8) 0.0163(9) 0.0210(9)
F2 0.0564(15) 0.0776(17) 0.0501(14) 0.0053(12) 0.0279(12) 0.0183(13)
F3 0.0495(15) 0.0926(19) 0.0650(16) 0.0481(15) 0.0154(12) 0.0014(13)
F4 0.0431(13) 0.0447(12) 0.0986(19) 0.0485(13) -0.0005(12) 0.0053(10)
F5 0.0416(12) 0.0247(9) 0.0827(16) 0.0186(10) 0.0174(11) 0.0173(9)
F6 0.0443(12) 0.0374(10) 0.0377(10) 0.0082(8) -0.0001(9) 0.0194(9)
F7 0.0381(12) 0.0531(13) 0.0717(15) 0.0278(11) -0.0089(11) 0.0140(10)
F8 0.0379(13) 0.0643(15) 0.115(2) 0.0443(15) 0.0177(13) 0.0348(12)
F9 0.0602(15) 0.0491(12) 0.0826(16) 0.0253(12) 0.0391(13) 0.0402(12)
F10 0.0551(13) 0.0399(10) 0.0422(11) 0.0072(9) 0.0112(10) 0.0296(10)
F11 0.0327(10) 0.0313(9) 0.0407(10) 0.0075(8) 0.0030(8) 0.0072(8)
F12 0.0482(13) 0.0470(12) 0.0409(11) -0.0033(9) -0.0078(10) 0.0229(10)
F13 0.0782(17) 0.0738(15) 0.0310(11) 0.0112(10) 0.0033(11) 0.0487(14)
F14 0.0711(16) 0.0658(14) 0.0481(12) 0.0329(11) 0.0265(12) 0.0390(13)
F15 0.0387(11) 0.0427(11) 0.0495(12) 0.0200(9) 0.0135(9) 0.0108(9)

loop_
_atom_type_symbol
_atom_type_description
_atom_type_scat_dispersion_real
_atom_type_scat_dispersion_imag
_atom_type_scat_source
C C 0.0033 0.0016 'International Tables Vol C Tables 4.2.6.8 and 6.1.1.4'
H H 0.0000 0.0000 'International Tables Vol C Tables 4.2.6.8 and 6.1.1.4'
O O 0.0106 0.0060 'International Tables Vol C Tables 4.2.6.8 and 6.1.1.4'
Si Si 0.0817 0.0704 'International Tables Vol C Tables 4.2.6.8 and 6.1.1.4'
Ti Ti 0.2776 0.4457 'International Tables Vol C Tables 4.2.6.8 and 6.1.1.4'
F F 0.0171 0.0103 'International Tables Vol C Tables 4.2.6.8 and 6.1.1.4'
B B 0.0013 0.0007 'International Tables Vol C Tables 4.2.6.8 and 6.1.1.4'

loop_
_geom_angle_atom_site_label_1
_geom_angle_atom_site_label_2
_geom_angle_atom_site_label_3
_geom_angle
_geom_angle_site_symmetry_1
_geom_angle_site_symmetry_3
O1 Ti1 O2 105.87(9) . .
O1 Ti1 C4 87.08(10) . .
O2 Ti1 C4 117.56(10) . .
O1 Ti1 C5 114.41(10) . .
O2 Ti1 C5 87.44(10) . .
C4 Ti1 C5 35.53(11) . .
O1 Ti1 C49 99.01(10) . .
O2 Ti1 C49 98.95(10) . .
C4 Ti1 C49 139.88(11) . .
C5 Ti1 C49 142.89(10) . .
O1 Ti1 C3 95.00(11) . .
O2 Ti1 C3 145.37(10) . .
C4 Ti1 C3 35.10(11) . .
C5 Ti1 C3 58.52(11) . .
C49 Ti1 C3 104.80(11) . .
O1 Ti1 C1 145.66(11) . .
O2 Ti1 C1 90.83(10) . .
C4 Ti1 C1 58.60(11) . .
C5 Ti1 C1 35.10(10) . .
C49 Ti1 C1 107.92(10) . .
C3 Ti1 C1 58.14(11) . .
O1 Ti1 C2 128.48(11) . .
O2 Ti1 C2 123.04(11) . .
C4 Ti1 C2 57.93(11) . .
C5 Ti1 C2 57.87(10) . .
C49 Ti1 C2 89.15(10) . .
C3 Ti1 C2 34.63(12) . .
C1 Ti1 C2 34.59(11) . .
O1 Ti1 H49A 80.5 . .
O2 Ti1 H49A 120.1 . .
C4 Ti1 H49A 122.2 . .
C5 Ti1 H49A 145.0 . .
C49 Ti1 H49A 24.9 . .
C3 Ti1 H49A 90.0 . .
C1 Ti1 H49A 117.0 . .
C2 Ti1 H49A 87.7 . .
O1 Ti1 H49B 120.4 . .
O2 Ti1 H49B 97.7 . .
C4 Ti1 H49B 127.8 . .
C5 Ti1 H49B 120.7 . .
C49 Ti1 H49B 22.4 . .
C3 Ti1 H49B 95.0 . .
C1 Ti1 H49B 85.6 . .
C2 Ti1 H49B 71.0 . .
H49A Ti1 H49B 40.9 . .
O1 Ti1 H49C 92.7 . .
O2 Ti1 H49C 77.6 . .
C4 Ti1 H49C 164.3 . .
C5 Ti1 H49C 151.9 . .
C49 Ti1 H49C 24.8 . .
C3 Ti1 H49C 129.5 . .
C1 Ti1 H49C 120.5 . .
C2 Ti1 H49C 111.4 . .
H49A Ti1 H49C 42.5 . .
H49B Ti1 H49C 40.5 . .
O10 Si1 O3 110.12(11) . .
O10 Si1 O1 109.07(11) . .
O3 Si1 O1 106.58(11) . .
O10 Si1 C11 109.29(14) . .
O3 Si1 C11 111.79(14) . .
O1 Si1 C11 109.93(14) . .
O7 Si2 O4 110.45(12) . .
O7 Si2 O3 109.01(11) . .
O4 Si2 O3 107.93(11) . .
O7 Si2 C16 108.18(14) . .
O4 Si2 C16 110.68(15) . .
O3 Si2 C16 110.58(14) . .
O12 Si3 O5 106.76(12) . .
O12 Si3 O4 108.97(13) . .
O5 Si3 O4 108.93(12) . .
O12 Si3 C21 111.25(14) . .
O5 Si3 C21 110.22(13) . .
O4 Si3 C21 110.61(13) . .
O5 Si4 O8 109.93(12) . .
O5 Si4 O6 107.08(11) . .
O8 Si4 O6 109.31(11) . .
O5 Si4 C26 111.31(13) . .
O8 Si4 C26 108.65(13) . .
O6 Si4 C26 110.55(12) . .
O6 Si5 O11 110.68(11) . .
O6 Si5 O2 106.84(11) . .
O11 Si5 O2 108.50(11) . .
O6 Si5 C31 111.42(12) . .
O11 Si5 C31 109.71(13) . .
O2 Si5 C31 109.61(12) . .
O11 Si6 O10 109.05(11) . .
O11 Si6 O9 108.98(11) . .
O10 Si6 O9 108.21(11) . .
O11 Si6 C36 109.73(12) . .
O10 Si6 C36 111.44(12) . .
O9 Si6 C36 109.37(12) . .
O8 Si7 O9 109.10(11) . .
O8 Si7 O7 108.59(12) . .
O9 Si7 O7 109.40(11) . .
O8 Si7 C41 109.86(13) . .
O9 Si7 C41 108.68(13) . .
O7 Si7 C41 111.18(13) . .
O12 Si8 C47 110.64(16) . .
O12 Si8 C48 107.50(19) . .
C47 Si8 C48 111.2(2) . .
O12 Si8 C46 108.10(16) . .
C47 Si8 C46 108.5(2) . .
C48 Si8 C46 110.8(2) . .
Si1 O1 Ti1 161.35(14) . .
Si5 O2 Ti1 145.68(13) . .
Si1 O3 Si2 152.38(15) . .
Si2 O4 Si3 151.64(16) . .
Si4 O5 Si3 147.69(15) . .
Si5 O6 Si4 157.27(14) . .
Si2 O7 Si7 147.24(14) . .
Si7 O8 Si4 149.23(14) . .
Si7 O9 Si6 145.65(14) . .
Si1 O10 Si6 145.70(13) . .
Si5 O11 Si6 152.54(15) . .
Si3 O12 Si8 153.27(17) . .
C50 B1 C62 114.6(3) . .
C50 B1 C56 106.2(2) . .
C62 B1 C56 111.5(2) . .
C50 B1 C49 109.7(2) . .
C62 B1 C49 106.7(2) . .
C56 B1 C49 107.9(2) . .
C5 C1 C2 107.4(3) . .
C5 C1 C6 125.5(3) . .
C2 C1 C6 127.1(3) . .
C5 C1 Ti1 70.57(16) . .
C2 C1 Ti1 73.70(17) . .
C6 C1 Ti1 121.2(2) . .
C3 C2 C1 108.3(3) . .
C3 C2 C7 125.1(3) . .
C1 C2 C7 126.0(3) . .
C3 C2 Ti1 71.11(17) . .
C1 C2 Ti1 71.70(16) . .
C7 C2 Ti1 129.5(2) . .
C4 C3 C2 108.0(3) . .
C4 C3 C8 126.1(3) . .
C2 C3 C8 125.8(3) . .
C4 C3 Ti1 71.13(18) . .
C2 C3 Ti1 74.26(18) . .
C8 C3 Ti1 121.9(2) . .
C3 C4 C5 107.9(3) . .
C3 C4 C9 125.3(3) . .
C5 C4 C9 126.7(3) . .
C3 C4 Ti1 73.77(18) . .
C5 C4 Ti1 72.25(17) . .
C9 C4 Ti1 121.8(2) . .
C1 C5 C4 108.3(3) . .
C1 C5 C10 124.5(3) . .
C4 C5 C10 127.2(3) . .
C1 C5 Ti1 74.32(16) . .
C4 C5 Ti1 72.22(17) . .
C10 C5 Ti1 120.9(2) . .
C1 C6 H6A 109.5 . .
C1 C6 H6B 109.5 . .
H6A C6 H6B 109.5 . .
C1 C6 H6C 109.5 . .
H6A C6 H6C 109.5 . .
H6B C6 H6C 109.5 . .
C2 C7 H7A 109.5 . .
C2 C7 H7B 109.5 . .
H7A C7 H7B 109.5 . .
C2 C7 H7C 109.5 . .
H7A C7 H7C 109.5 . .
H7B C7 H7C 109.5 . .
C3 C8 H8A 109.5 . .
C3 C8 H8B 109.5 . .
H8A C8 H8B 109.5 . .
C3 C8 H8C 109.5 . .
H8A C8 H8C 109.5 . .
H8B C8 H8C 109.5 . .
C4 C9 H9A 109.5 . .
C4 C9 H9B 109.5 . .
H9A C9 H9B 109.5 . .
C4 C9 H9C 109.5 . .
H9A C9 H9C 109.5 . .
H9B C9 H9C 109.5 . .
C5 C10 H10A 109.5 . .
C5 C10 H10B 109.5 . .
H10A C10 H10B 109.5 . .
C5 C10 H10C 109.5 . .
H10A C10 H10C 109.5 . .
H10B C10 H10C 109.5 . .
C12 C11 C15 103.3(3) . .
C12 C11 Si1 116.2(3) . .
C15 C11 Si1 115.0(3) . .
C12 C11 H11 107.3 . .
C15 C11 H11 107.3 . .
Si1 C11 H11 107.3 . .
C11 C12 C13 102.6(4) . .
C11 C12 C132 106.0(6) . .
C11 C12 H12A 110.9 . .
C13 C12 H12A 117.1 . .
C132 C12 H12A 95.6 . .
C11 C12 H12B 110.9 . .
C13 C12 H12B 106.2 . .
C132 C12 H12B 123.4 . .
H12A C12 H12B 108.9 . .
C14 C13 C12 101.6(5) . .
C14 C13 H13A 115.1 . .
C12 C13 H13A 117.2 . .
C14 C13 H13B 106.6 . .
C12 C13 H13B 106.7 . .
H13A C13 H13B 108.8 . .
C12 C132 C142 103.3(9) . .
C12 C132 H13B 110.5 . .
C12 C132 H13C 111.1 . .
C142 C132 H13C 111.1 . .
C12 C132 H13D 111.1 . .
C142 C132 H13D 111.1 . .
H13C C132 H13D 109.1 . .
C13 C14 C15 103.7(5) . .
C13 C14 H14A 111.0 . .
C15 C14 H14A 111.0 . .
C13 C14 H14B 111.0 . .
C15 C14 H14B 111.0 . .
H14A C14 H14B 109.0 . .
C15 C142 C132 97.8(8) . .
C15 C142 H14C 112.2 . .
C132 C142 H14C 112.2 . .
C15 C142 H14D 112.2 . .
C132 C142 H14D 112.2 . .
H14C C142 H14D 109.8 . .
C142 C15 C11 103.9(5) . .
C11 C15 C14 105.8(4) . .
C142 C15 H15A 85.9 . .
C11 C15 H15A 110.7 . .
C14 C15 H15A 109.9 . .
C142 C15 H15B 133.9 . .
C11 C15 H15B 110.4 . .
C14 C15 H15B 111.3 . .
H15A C15 H15B 108.8 . .
C17 C16 C20 104.4(3) . .
C17 C16 Si2 113.7(3) . .
C20 C16 Si2 114.2(3) . .
C17 C16 H16 108.1 . .
C20 C16 H16 108.1 . .
Si2 C16 H16 108.1 . .
C18 C17 C16 108.9(4) . .
C16 C17 C182 101.1(5) . .
C18 C17 H17A 110.3 . .
C16 C17 H17A 111.3 . .
C182 C17 H17A 92.9 . .
C18 C17 H17B 109.5 . .
C16 C17 H17B 108.4 . .
C182 C17 H17B 133.3 . .
H17A C17 H17B 108.4 . .
C17 C18 C19 99.0(6) . .
C17 C18 H18A 112.0 . .
C19 C18 H18A 112.0 . .
C17 C18 H18B 112.0 . .
C19 C18 H18B 112.0 . .
H18A C18 H18B 109.7 . .
C192 C182 C17 104.5(8) . .
C192 C182 H18C 110.9 . .
C17 C182 H18C 110.9 . .
C192 C182 H18D 110.9 . .
C17 C182 H18D 110.9 . .
H18C C182 H18D 108.9 . .
C20 C19 C18 101.3(5) . .
C20 C19 H19A 111.5 . .
C18 C19 H19A 111.5 . .
C20 C19 H19B 111.5 . .
C18 C19 H19B 111.5 . .
H19A C19 H19B 109.3 . .
C182 C192 C20 100.6(9) . .
C182 C192 H19C 111.6 . .
C20 C192 H19C 111.6 . .
C182 C192 H19D 111.6 . .
C20 C192 H19D 111.6 . .
H19C C192 H19D 109.4 . .
C19 C20 C16 102.4(4) . .
C16 C20 C192 106.7(6) . .
C19 C20 H20A 111.9 . .
C16 C20 H20A 112.0 . .
C192 C20 H20A 132.5 . .
C19 C20 H20B 110.4 . .
C16 C20 H20B 110.4 . .
C192 C20 H20B 80.5 . .
H20A C20 H20B 109.5 . .
C25 C21 C22 103.0(3) . .
C25 C21 Si3 115.5(2) . .
C22 C21 Si3 116.5(2) . .
C25 C21 H21 107.1 . .
C22 C21 H21 107.1 . .
Si3 C21 H21 107.1 . .
C232 C22 C21 103.4(4) . .
C21 C22 C23 106.0(4) . .
C232 C22 H22A 132.1 . .
C21 C22 H22A 110.0 . .
C23 C22 H22A 111.1 . .
C232 C22 H22B 89.5 . .
C21 C22 H22B 110.9 . .
C23 C22 H22B 110.2 . .
H22A C22 H22B 108.7 . .
C24 C23 C22 107.2(5) . .
C24 C23 H23A 110.3 . .
C22 C23 H23A 110.3 . .
C24 C23 H23B 110.3 . .
C22 C23 H23B 110.3 . .
H23A C23 H23B 108.5 . .
C22 C232 C24 103.4(5) . .
C22 C232 H23C 111.1 . .
C24 C232 H23C 111.1 . .
C22 C232 H23D 111.1 . .
C24 C232 H23D 111.1 . .
H23C C232 H23D 109.1 . .
C23 C24 C25 103.8(4) . .
C25 C24 C232 107.8(4) . .
C23 C24 H24A 111.5 . .
C25 C24 H24A 111.0 . .
C232 C24 H24A 128.1 . .
C23 C24 H24B 110.3 . .
C25 C24 H24B 111.1 . .
C232 C24 H24B 86.8 . .
H24A C24 H24B 109.1 . .
C24 C25 C21 103.6(3) . .
C24 C25 H25A 111.0 . .
C21 C25 H25A 111.0 . .
C24 C25 H25B 111.0 . .
C21 C25 H25B 111.0 . .
H25A C25 H25B 109.0 . .
C27 C26 C30 103.5(3) . .
C27 C26 Si4 115.7(2) . .
C30 C26 Si4 113.8(2) . .
C27 C26 H26 107.8 . .
C30 C26 H26 107.8 . .
Si4 C26 H26 107.8 . .
C26 C27 C28 105.0(3) . .
C26 C27 H27A 110.7 . .
C28 C27 H27A 110.7 . .
C26 C27 H27B 110.7 . .
C28 C27 H27B 110.7 . .
H27A C27 H27B 108.8 . .
C29 C28 C27 107.5(3) . .
C29 C28 H28A 110.2 . .
C27 C28 H28A 110.2 . .
C29 C28 H28B 110.2 . .
C27 C28 H28B 110.2 . .
H28A C28 H28B 108.5 . .
C28 C29 C30 107.2(3) . .
C28 C29 H29A 110.3 . .
C30 C29 H29A 110.3 . .
C28 C29 H29B 110.3 . .
C30 C29 H29B 110.3 . .
H29A C29 H29B 108.5 . .
C29 C30 C26 103.8(3) . .
C29 C30 H30A 111.0 . .
C26 C30 H30A 111.0 . .
C29 C30 H30B 111.0 . .
C26 C30 H30B 111.0 . .
H30A C30 H30B 109.0 . .
C32 C31 C35 106.1(3) . .
C35 C31 C322 94.7(6) . .
C32 C31 Si5 115.7(2) . .
C35 C31 Si5 115.4(2) . .
C322 C31 Si5 110.1(6) . .
C32 C31 H31 106.3 . .
C35 C31 H31 106.3 . .
C322 C31 H31 124.2 . .
Si5 C31 H31 106.2 . .
C31 C32 C33 103.6(3) . .
C31 C32 H32A 111.0 . .
C33 C32 H32A 111.0 . .
C31 C32 H32B 111.0 . .
C33 C32 H32B 111.0 . .
H32A C32 H32B 109.0 . .
C33 C322 C31 98.5(9) . .
C33 C322 H32C 112.1 . .
C31 C322 H32C 112.1 . .
C33 C322 H32D 112.1 . .
C31 C322 H32D 112.1 . .
H32C C322 H32D 109.7 . .
C342 C33 C32 110.4(6) . .
C34 C33 C32 104.7(4) . .
C342 C33 C322 105.4(9) . .
C34 C33 C322 92.5(7) . .
C342 C33 H33A 127.8 . .
C34 C33 H33A 112.4 . .
C32 C33 H33A 110.5 . .
C322 C33 H33A 102.5 . .
C342 C33 H33B 85.3 . .
C34 C33 H33B 109.9 . .
C32 C33 H33B 110.4 . .
C322 C33 H33B 129.7 . .
H33A C33 H33B 108.9 . .
C33 C34 C35 104.9(4) . .
C33 C34 H34A 110.8 . .
C35 C34 H34A 110.8 . .
C33 C34 H34B 110.8 . .
C35 C34 H34B 110.8 . .
H34A C34 H34B 108.8 . .
C33 C342 C35 106.3(9) . .
C33 C342 H34C 110.5 . .
C35 C342 H34C 110.5 . .
C33 C342 H34D 110.5 . .
C35 C342 H34D 110.5 . .
H34C C342 H34D 108.7 . .
C34 C35 C31 106.2(3) . .
C342 C35 C31 103.5(6) . .
C34 C35 H35A 110.0 . .
C342 C35 H35A 89.1 . .
C31 C35 H35A 110.5 . .
C34 C35 H35B 111.0 . .
C342 C35 H35B 132.0 . .
C31 C35 H35B 110.4 . .
H35A C35 H35B 108.8 . .
C40 C36 C37 104.2(3) . .
C40 C36 Si6 113.91(19) . .
C37 C36 Si6 115.2(2) . .
C40 C36 H36 107.7 . .
C37 C36 H36 107.7 . .
Si6 C36 H36 107.7 . .
C38 C37 C36 106.1(3) . .
C38 C37 H37A 110.5 . .
C36 C37 H37A 110.5 . .
C38 C37 H37B 110.5 . .
C36 C37 H37B 110.5 . .
H37A C37 H37B 108.7 . .
C39 C38 C37 107.2(3) . .
C39 C38 H38A 110.3 . .
C37 C38 H38A 110.3 . .
C39 C38 H38B 110.3 . .
C37 C38 H38B 110.3 . .
H38A C38 H38B 108.5 . .
C38 C39 C40 102.7(3) . .
C38 C39 H39A 111.2 . .
C40 C39 H39A 111.2 . .
C38 C39 H39B 111.2 . .
C40 C39 H39B 111.2 . .
H39A C39 H39B 109.1 . .
C39 C40 C36 104.4(3) . .
C39 C40 H40A 110.9 . .
C36 C40 H40A 110.9 . .
C39 C40 H40B 110.9 . .
C36 C40 H40B 110.9 . .
H40A C40 H40B 108.9 . .
C42 C41 C45 104.1(3) . .
C42 C41 Si7 114.9(2) . .
C45 C41 Si7 113.5(2) . .
C42 C41 H41 108.0 . .
C45 C41 H41 108.0 . .
Si7 C41 H41 108.0 . .
C43 C42 C41 103.6(4) . .
C43 C42 H42A 111.0 . .
C41 C42 H42A 111.0 . .
C43 C42 H42B 111.0 . .
C41 C42 H42B 111.0 . .
H42A C42 H42B 109.0 . .
C44 C43 C42 109.7(5) . .
C42 C43 C442 100.6(5) . .
C44 C43 H43A 111.5 . .
C42 C43 H43A 109.7 . .
C442 C43 H43A 135.5 . .
C44 C43 H43B 108.4 . .
C42 C43 H43B 109.3 . .
C442 C43 H43B 90.8 . .
H43A C43 H43B 108.1 . .
C43 C44 C45 107.0(7) . .
C43 C44 H44A 110.3 . .
C45 C44 H44A 110.3 . .
C43 C44 H44B 110.3 . .
C45 C44 H44B 110.3 . .
H44A C44 H44B 108.6 . .
C45 C442 C43 100.5(7) . .
C45 C442 H44C 111.7 . .
C43 C442 H44C 111.7 . .
C45 C442 H44D 111.7 . .
C43 C442 H44D 111.7 . .
H44C C442 H44D 109.4 . .
C442 C45 C41 109.7(5) . .
C44 C45 C41 104.7(5) . .
C442 C45 H45A 128.7 . .
C44 C45 H45A 112.2 . .
C41 C45 H45A 111.1 . .
C442 C45 H45B 83.4 . .
C44 C45 H45B 108.9 . .
C41 C45 H45B 110.8 . .
H45A C45 H45B 109.1 . .
Si8 C46 H46A 109.5 . .
Si8 C46 H46B 109.5 . .
H46A C46 H46B 109.5 . .
Si8 C46 H46C 109.5 . .
H46A C46 H46C 109.5 . .
H46B C46 H46C 109.5 . .
Si8 C47 H47A 109.5 . .
Si8 C47 H47B 109.5 . .
H47A C47 H47B 109.5 . .
Si8 C47 H47C 109.5 . .
H47A C47 H47C 109.5 . .
H47B C47 H47C 109.5 . .
Si8 C48 H48A 109.5 . .
Si8 C48 H48B 109.5 . .
H48A C48 H48B 109.5 . .
Si8 C48 H48C 109.5 . .
H48A C48 H48C 109.5 . .
H48B C48 H48C 109.5 . .
B1 C49 Ti1 172.9(2) . .
B1 C49 H49A 112.5 . .
Ti1 C49 H49A 70.9 . .
B1 C49 H49B 105.8 . .
Ti1 C49 H49B 67.1 . .
H49A C49 H49B 108.9 . .
B1 C49 H49C 111.3 . .
Ti1 C49 H49C 72.2 . .
H49A C49 H49C 109.9 . .
H49B C49 H49C 108.2 . .
C55 C50 C51 112.8(3) . .
C55 C50 B1 126.7(3) . .
C51 C50 B1 120.5(3) . .
F5 C51 C52 115.8(3) . .
F5 C51 C50 119.1(3) . .
C52 C51 C50 125.1(3) . .
F4 C52 C53 119.6(3) . .
F4 C52 C51 121.1(4) . .
C53 C52 C51 119.3(3) . .
F3 C53 C54 120.8(4) . .
F3 C53 C52 120.4(4) . .
C54 C53 C52 118.8(3) . .
F2 C54 C53 119.9(3) . .
F2 C54 C55 120.0(3) . .
C53 C54 C55 120.0(3) . .
F1 C55 C54 115.4(3) . .
F1 C55 C50 120.7(3) . .
C54 C55 C50 123.9(3) . .
C57 C56 C61 113.4(3) . .
C57 C56 B1 120.3(3) . .
C61 C56 B1 126.3(3) . .
F6 C57 C56 120.1(3) . .
F6 C57 C58 115.7(3) . .
C56 C57 C58 124.2(3) . .
F7 C58 C59 120.8(3) . .
F7 C58 C57 119.6(3) . .
C59 C58 C57 119.6(3) . .
F8 C59 C58 120.5(4) . .
F8 C59 C60 120.5(3) . .
C58 C59 C60 118.9(3) . .
F9 C60 C59 119.7(3) . .
F9 C60 C61 119.9(3) . .
C59 C60 C61 120.4(3) . .
F10 C61 C60 115.3(3) . .
F10 C61 C56 121.1(3) . .
C60 C61 C56 123.5(3) . .
C63 C62 C67 112.6(3) . .
C63 C62 B1 126.0(3) . .
C67 C62 B1 121.4(3) . .
F11 C63 C62 120.7(3) . .
F11 C63 C64 115.1(3) . .
C62 C63 C64 124.2(3) . .
F12 C64 C65 119.9(3) . .
F12 C64 C63 120.2(3) . .
C65 C64 C63 119.9(3) . .
F13 C65 C66 120.7(3) . .
F13 C65 C64 120.4(4) . .
C66 C65 C64 118.9(3) . .
F14 C66 C65 120.4(3) . .
F14 C66 C67 119.9(3) . .
C65 C66 C67 119.7(3) . .
F15 C67 C66 115.6(3) . .
F15 C67 C62 119.6(3) . .
C66 C67 C62 124.7(3) . .
C69 C68 C692 32.8(12) . .
C69 C68 H68A 109.2 . .
C692 C68 H68A 109.8 . .
C69 C68 H68B 98.3 . .
C692 C68 H68B 125.6 . .
H68A C68 H68B 109.5 . .
C69 C68 H68C 120.1 . .
C692 C68 H68C 91.1 . .
H68A C68 H68C 109.5 . .
H68B C68 H68C 109.5 . .
C70 C69 C68 125.8(19) . .
C70 C69 H69A 105.9 . .
C68 C69 H69A 105.9 . .
C70 C69 H69B 105.9 . .
C68 C69 H69B 105.9 . .
H69A C69 H69B 106.2 . .
C70 C692 C68 130(2) . .
C70 C692 H69C 104.8 . .
C68 C692 H69C 104.8 . .
C70 C692 H69D 104.8 . .
C68 C692 H69D 104.8 . .
H69C C692 H69D 105.8 . .
C692 C70 C70 137.8(19) . 2_665
C692 C70 C69 35.1(13) . .
C70 C70 C69 137.8(17) 2_665 .
C692 C70 H70A 68.8 . .
C70 C70 H70A 102.6 2_665 .
C69 C70 H70A 102.6 . .
C692 C70 H70B 119.5 . .
C70 C70 H70B 102.6 2_665 .
C69 C70 H70B 102.6 . .
H70A C70 H70B 105.0 . .

loop_
_geom_bond_atom_site_label_1
_geom_bond_atom_site_label_2
_geom_bond_distance
_geom_bond_site_symmetry_2
Ti1 O1 1.796(2) .
Ti1 O2 1.803(2) .
Ti1 C4 2.331(3) .
Ti1 C5 2.331(3) .
Ti1 C49 2.356(3) .
Ti1 C3 2.365(3) .
Ti1 C1 2.380(3) .
Ti1 C2 2.406(3) .
Ti1 H49A 2.2374 .
Ti1 H49B 2.1712 .
Ti1 H49C 2.2607 .
Si1 O10 1.613(2) .
Si1 O3 1.621(2) .
Si1 O1 1.639(2) .
Si1 C11 1.848(3) .
Si2 O7 1.620(2) .
Si2 O4 1.621(2) .
Si2 O3 1.622(2) .
Si2 C16 1.836(3) .
Si3 O12 1.608(2) .
Si3 O5 1.620(2) .
Si3 O4 1.623(2) .
Si3 C21 1.853(3) .
Si4 O5 1.619(2) .
Si4 O8 1.619(2) .
Si4 O6 1.6206(19) .
Si4 C26 1.844(3) .
Si5 O6 1.6116(19) .
Si5 O11 1.616(2) .
Si5 O2 1.640(2) .
Si5 C31 1.839(3) .
Si6 O11 1.623(2) .
Si6 O10 1.624(2) .
Si6 O9 1.625(2) .
Si6 C36 1.832(3) .
Si7 O8 1.618(2) .
Si7 O9 1.618(2) .
Si7 O7 1.623(2) .
Si7 C41 1.839(3) .
Si8 O12 1.639(2) .
Si8 C47 1.847(4) .
Si8 C48 1.847(4) .
Si8 C46 1.854(4) .
B1 C50 1.643(4) .
B1 C62 1.645(5) .
B1 C56 1.661(4) .
B1 C49 1.680(4) .
C1 C5 1.421(4) .
C1 C2 1.423(4) .
C1 C6 1.498(5) .
C2 C3 1.420(5) .
C2 C7 1.507(4) .
C3 C4 1.416(4) .
C3 C8 1.504(5) .
C4 C5 1.423(5) .
C4 C9 1.498(5) .
C5 C10 1.508(4) .
C6 H6A 0.9800 .
C6 H6B 0.9800 .
C6 H6C 0.9800 .
C7 H7A 0.9800 .
C7 H7B 0.9800 .
C7 H7C 0.9800 .
C8 H8A 0.9800 .
C8 H8B 0.9800 .
C8 H8C 0.9800 .
C9 H9A 0.9800 .
C9 H9B 0.9800 .
C9 H9C 0.9800 .
C10 H10A 0.9800 .
C10 H10B 0.9800 .
C10 H10C 0.9800 .
C11 C12 1.507(5) .
C11 C15 1.544(5) .
C11 H11 1.0000 .
C12 C13 1.538(8) .
C12 C132 1.549(14) .
C12 H12A 0.9700 .
C12 H12B 0.9700 .
C13 C14 1.500(10) .
C13 H13A 0.9700 .
C13 H13B 0.9700 .
C132 C142 1.621(18) .
C132 H13C 0.9900 .
C132 H13D 0.9900 .
C14 C15 1.572(9) .
C14 H14A 0.9900 .
C14 H14B 0.9900 .
C142 C15 1.462(12) .
C142 H14C 0.9900 .
C142 H14D 0.9900 .
C15 H15A 0.9700 .
C15 H15B 0.9700 .
C16 C17 1.545(6) .
C16 C20 1.547(5) .
C16 H16 1.0000 .
C17 C18 1.528(9) .
C17 C182 1.551(10) .
C17 H17A 0.9700 .
C17 H17B 0.9700 .
C18 C19 1.622(11) .
C18 H18A 0.9900 .
C18 H18B 0.9900 .
C182 C192 1.458(16) .
C182 H18C 0.9900 .
C182 H18D 0.9900 .
C19 C20 1.512(8) .
C19 H19A 0.9900 .
C19 H19B 0.9900 .
C192 C20 1.569(14) .
C192 H19C 0.9900 .
C192 H19D 0.9900 .
C20 H20A 0.9700 .
C20 H20B 0.9701 .
C21 C25 1.535(5) .
C21 C22 1.538(5) .
C21 H21 1.0000 .
C22 C232 1.532(9) .
C22 C23 1.550(8) .
C22 H22A 0.9700 .
C22 H22B 0.9700 .
C23 C24 1.468(8) .
C23 H23A 0.9900 .
C23 H23B 0.9900 .
C232 C24 1.564(10) .
C232 H23C 0.9900 .
C232 H23D 0.9900 .
C24 C25 1.535(5) .
C24 H24A 0.9700 .
C24 H24B 0.9700 .
C25 H25A 0.9900 .
C25 H25B 0.9900 .
C26 C27 1.532(4) .
C26 C30 1.542(5) .
C26 H26 1.0000 .
C27 C28 1.538(5) .
C27 H27A 0.9900 .
C27 H27B 0.9900 .
C28 C29 1.490(6) .
C28 H28A 0.9900 .
C28 H28B 0.9900 .
C29 C30 1.519(5) .
C29 H29A 0.9900 .
C29 H29B 0.9900 .
C30 H30A 0.9900 .
C30 H30B 0.9900 .
C31 C32 1.515(5) .
C31 C35 1.546(4) .
C31 C322 1.629(16) .
C31 H31 0.9800 .
C32 C33 1.524(6) .
C32 H32A 0.9900 .
C32 H32B 0.9900 .
C322 C33 1.525(16) .
C322 H32C 0.9900 .
C322 H32D 0.9900 .
C33 C342 1.477(15) .
C33 C34 1.507(8) .
C33 H33A 0.9700 .
C33 H33B 0.9700 .
C34 C35 1.533(7) .
C34 H34A 0.9900 .
C34 H34B 0.9900 .
C342 C35 1.535(15) .
C342 H34C 0.9900 .
C342 H34D 0.9900 .
C35 H35A 0.9700 .
C35 H35B 0.9700 .
C36 C40 1.541(4) .
C36 C37 1.548(4) .
C36 H36 1.0000 .
C37 C38 1.529(5) .
C37 H37A 0.9900 .
C37 H37B 0.9900 .
C38 C39 1.506(5) .
C38 H38A 0.9900 .
C38 H38B 0.9900 .
C39 C40 1.530(4) .
C39 H39A 0.9900 .
C39 H39B 0.9900 .
C40 H40A 0.9900 .
C40 H40B 0.9900 .
C41 C42 1.538(5) .
C41 C45 1.542(5) .
C41 H41 1.0000 .
C42 C43 1.522(6) .
C42 H42A 0.9900 .
C42 H42B 0.9900 .
C43 C44 1.463(11) .
C43 C442 1.631(13) .
C43 H43A 0.9700 .
C43 H43B 0.9700 .
C44 C45 1.539(11) .
C44 H44A 0.9900 .
C44 H44B 0.9900 .
C442 C45 1.507(12) .
C442 H44C 0.9900 .
C442 H44D 0.9900 .
C45 H45A 0.9700 .
C45 H45B 0.9700 .
C46 H46A 0.9800 .
C46 H46B 0.9800 .
C46 H46C 0.9800 .
C47 H47A 0.9800 .
C47 H47B 0.9800 .
C47 H47C 0.9800 .
C48 H48A 0.9800 .
C48 H48B 0.9800 .
C48 H48C 0.9800 .
C49 H49A 0.9962 .
C49 H49B 0.8966 .
C49 H49C 0.9963 .
C50 C55 1.387(4) .
C50 C51 1.390(4) .
C51 F5 1.357(4) .
C51 C52 1.371(5) .
C52 F4 1.347(4) .
C52 C53 1.369(6) .
C53 F3 1.345(4) .
C53 C54 1.369(5) .
C54 F2 1.351(4) .
C54 C55 1.383(5) .
C55 F1 1.356(4) .
C56 C57 1.388(5) .
C56 C61 1.390(4) .
C57 F6 1.360(4) .
C57 C58 1.388(4) .
C58 F7 1.356(4) .
C58 C59 1.361(5) .
C59 F8 1.340(4) .
C59 C60 1.366(6) .
C60 F9 1.349(4) .
C60 C61 1.382(4) .
C61 F10 1.347(4) .
C62 C63 1.384(4) .
C62 C67 1.395(4) .
C63 F11 1.350(4) .
C63 C64 1.386(5) .
C64 F12 1.348(4) .
C64 C65 1.373(5) .
C65 F13 1.339(4) .
C65 C66 1.355(5) .
C66 F14 1.348(4) .
C66 C67 1.384(5) .
C67 F15 1.358(4) .
C68 C69 1.42(2) .
C68 C692 1.43(3) .
C68 H68A 0.9600 .
C68 H68B 0.9600 .
C68 H68C 0.9600 .
C69 C70 1.36(2) .
C69 H69A 0.9900 .
C69 H69B 0.9900 .
C692 C70 1.30(3) .
C692 H69C 0.9900 .
C692 H69D 0.9900 .
C70 C70 1.31(2) 2_665
C70 H70A 0.9900 .
C70 H70B 0.9900 .
